data_4084410
loop_
_publ_author_name
'Saxena, Priya'
'Thirupathi, Natesan'
'Nethaji, Munirathinam'

_publ_contact_author 'Thirupathi N.'
_publ_section_title
;
 Depalladation of Neutral Monoalkyne- and Dialkyne-Inserted Palladacycles
 and Alkyne Insertion/Depalladation Reactions of Cationic Palladacycles
 Derived fromN,N&#x2032;,N&#x2033;-Triarylguanidines as Facile Routes for
 Guanidine-Containing Heterocycles/Carbocycles: Synthetic, Structural, and
 Mechanistic Aspects
;
_journal_issue 19
_journal_name_full Organometallics
_journal_page_first 5554
_journal_paper_doi 10.1021/om500837v
_journal_volume 33
_journal_year 2014
_chemical_formula_moiety 'C32 H29 N3 O2'
_chemical_formula_sum 'C32 H29 N3 O2'
_chemical_formula_weight 487.58
_chemical_name_systematic
;
 ?
;
_space_group_IT_number 2
_symmetry_cell_setting triclinic
_symmetry_space_group_name_Hall '-P 1'
_symmetry_space_group_name_H-M 'P -1'
_atom_sites_solution_hydrogens geom
_atom_sites_solution_primary direct
_atom_sites_solution_secondary difmap
_audit_creation_method SHELXL-97
_cell_angle_alpha 91.414(3)
_cell_angle_beta 92.563(4)
_cell_angle_gamma 106.655(3)
_cell_formula_units_Z 4
_cell_length_a 8.8158(4)
_cell_length_b 10.3881(4)
_cell_length_c 30.0466(10)
_cell_measurement_reflns_used 11119
_cell_measurement_temperature 298(2)
_cell_measurement_theta_max 26.37
_cell_measurement_theta_min 2.95
_cell_volume 2631.55(18)
_computing_cell_refinement 'CrysAlisPro, Oxford Diffraction Ltd.'
_computing_data_collection 'CrysAlisPro, Oxford Diffraction Ltd.'
_computing_data_reduction 'CrysAlisPro, Oxford Diffraction Ltd.'
_computing_molecular_graphics 'OLEX 2-2.1'
_computing_publication_material 'WINGX V1.80.01'
_computing_structure_refinement 'SHELXL-97 (Sheldrick, 2008)'
_computing_structure_solution SIR-92
_diffrn_ambient_temperature 298(2)
_diffrn_detector_area_resol_mean 0.3703
_diffrn_measured_fraction_theta_full 0.998
_diffrn_measured_fraction_theta_max 0.998
_diffrn_measurement_device_type 'Sapphire-3 CCD detector'
_diffrn_measurement_method 'OMEGA SCAN'
_diffrn_radiation_monochromator graphite
_diffrn_radiation_source 'fine-focus sealed tube'
_diffrn_radiation_type MoK\a
_diffrn_radiation_wavelength 0.71073
_diffrn_reflns_av_R_equivalents 0.0219
_diffrn_reflns_av_sigmaI/netI 0.0224
_diffrn_reflns_limit_h_max 11
_diffrn_reflns_limit_h_min -11
_diffrn_reflns_limit_k_max 12
_diffrn_reflns_limit_k_min -12
_diffrn_reflns_limit_l_max 37
_diffrn_reflns_limit_l_min -37
_diffrn_reflns_number 38316
_diffrn_reflns_theta_full 26.37
_diffrn_reflns_theta_max 26.37
_diffrn_reflns_theta_min 2.95
_exptl_absorpt_coefficient_mu 0.078
_exptl_absorpt_correction_T_max 0.9809
_exptl_absorpt_correction_T_min 0.9779
_exptl_absorpt_correction_type empirical
_exptl_absorpt_process_details 'CrysAlisPro 1.171.34.40 (2006)'
_exptl_crystal_colour WHITE
_exptl_crystal_density_diffrn 1.231
_exptl_crystal_density_method 'not measured'
_exptl_crystal_description CUBOIDAL
_exptl_crystal_F_000 1032
_exptl_crystal_size_max 0.29
_exptl_crystal_size_mid 0.27
_exptl_crystal_size_min 0.25
_refine_diff_density_max 0.197
_refine_diff_density_min -0.162
_refine_diff_density_rms 0.033
_refine_ls_extinction_coef 0.0075(7)
_refine_ls_extinction_expression Fc^*^=kFc[1+0.001xFc^2^\l^3^/sin(2\q)]^-1/4^
_refine_ls_extinction_method SHELXL
_refine_ls_goodness_of_fit_ref 1.189
_refine_ls_hydrogen_treatment mixed
_refine_ls_matrix_type full
_refine_ls_number_parameters 684
_refine_ls_number_reflns 10711
_refine_ls_number_restraints 0
_refine_ls_restrained_S_all 1.189
_refine_ls_R_factor_all 0.0752
_refine_ls_R_factor_gt 0.0661
_refine_ls_shift/su_max 0.003
_refine_ls_shift/su_mean 0.000
_refine_ls_structure_factor_coef Fsqd
_refine_ls_weighting_details 'calc w=1/[\s^2^(Fo^2^)+(0.0385P)^2^+1.3768P] where P=(Fo^2^+2Fc^2^)/3'
_refine_ls_weighting_scheme calc
_refine_ls_wR_factor_gt 0.1424
_refine_ls_wR_factor_ref 0.1465
_reflns_number_gt 9433
_reflns_number_total 10711
_reflns_threshold_expression >2\s(I)
_cod_data_source_file om500837v_si_002.cif
_cod_data_source_block 1
_cod_depositor_comments
;
The following automatic conversions were performed:

'_symmetry_cell_setting' value 'TRICLINIC' changed to 'triclinic'
according to
/home/saulius/struct/COD-crude-data--automatic-downloads/rss-feeds/ACS/lib/dictionaries/cif_core.dic
dictionary named 'cif_core.dic' version 2.4.2 from
2011-04-26.

'_exptl_absorpt_correction_type' value 'EMPIRICAL'
changed to 'empirical' according to
/home/saulius/struct/COD-crude-data--automatic-downloads/rss-feeds/ACS/lib/dictionaries/cif_core.dic
dictionary named 'cif_core.dic' version 2.4.2 from 2011-04-26.

Automatic conversion script
Id: cif_fix_values 2281 2013-09-26 08:29:07Z andrius 

 Adding full bibliography for 4084410--4084417.cif.
;
_cod_original_cell_volume 2631.56(17)
_cod_original_sg_symbol_H-M P-1
_cod_database_code 4084410

loop_
_symmetry_equiv_pos_as_xyz
'x, y, z'
'-x, -y, -z'

loop_
_atom_site_label
_atom_site_type_symbol
_atom_site_fract_x
_atom_site_fract_y
_atom_site_fract_z
_atom_site_U_iso_or_equiv
_atom_site_adp_type
_atom_site_occupancy
_atom_site_symmetry_multiplicity
_atom_site_calc_flag
_atom_site_refinement_flags
N1 N 0.05025(19) 0.64234(16) 0.10198(5) 0.0368(4) Uani 1 1 d .
N2 N 0.1823(2) 0.71272(18) 0.17414(6) 0.0458(4) Uani 1 1 d .
N3 N 0.2721(2) 0.82582(19) 0.11019(7) 0.0488(5) Uani 1 1 d .
N4 N 0.01351(18) 0.11437(15) 0.40175(5) 0.0327(3) Uani 1 1 d .
N5 N 0.1067(2) 0.16483(18) 0.32854(6) 0.0441(4) Uani 1 1 d .
N6 N 0.2412(2) 0.28517(18) 0.39180(6) 0.0420(4) Uani 1 1 d .
O1 O -0.2186(2) 0.30407(16) 0.00139(6) 0.0607(5) Uani 1 1 d .
O2 O -0.0233(2) 0.26430(16) 0.04352(6) 0.0569(4) Uani 1 1 d .
O3 O -0.23297(19) -0.19734(15) 0.50094(5) 0.0542(4) Uani 1 1 d .
O4 O -0.0577(2) -0.25332(15) 0.45900(5) 0.0531(4) Uani 1 1 d .
C1 C 0.1699(2) 0.7270(2) 0.13265(7) 0.0404(5) Uani 1 1 d .
C2 C 0.0770(3) 0.6080(2) 0.19637(7) 0.0438(5) Uani 1 1 d .
C3 C -0.0866(3) 0.5706(2) 0.18960(8) 0.0519(6) Uani 1 1 d .
H3 H -0.1333 0.6144 0.1688 0.062 Uiso 1 1 calc R
C4 C -0.1808(3) 0.4691(3) 0.21345(9) 0.0684(8) Uani 1 1 d .
H4 H -0.2906 0.4445 0.2088 0.082 Uiso 1 1 calc R
C5 C -0.1113(4) 0.4041(3) 0.24420(10) 0.0772(9) Uani 1 1 d .
H5 H -0.1742 0.3344 0.2599 0.093 Uiso 1 1 calc R
C6 C 0.0496(4) 0.4420(3) 0.25161(9) 0.0708(8) Uani 1 1 d .
H6 H 0.0948 0.3975 0.2725 0.085 Uiso 1 1 calc R
C7 C 0.1470(3) 0.5450(3) 0.22877(8) 0.0559(6) Uani 1 1 d .
C8 C 0.3231(4) 0.5880(4) 0.23783(11) 0.0885(10) Uani 1 1 d .
H8A H 0.3506 0.5356 0.2611 0.133 Uiso 1 1 calc R
H8B H 0.3577 0.6814 0.2470 0.133 Uiso 1 1 calc R
H8C H 0.3739 0.5745 0.2112 0.133 Uiso 1 1 calc R
C9 C 0.4072(3) 0.9285(2) 0.12632(8) 0.0469(5) Uani 1 1 d .
C10 C 0.4754(3) 0.9328(3) 0.16859(10) 0.0748(9) Uani 1 1 d .
H10 H 0.4304 0.8664 0.1882 0.090 Uiso 1 1 calc R
C11 C 0.6104(4) 1.0347(3) 0.18231(12) 0.0866(10) Uani 1 1 d .
H11 H 0.6547 1.0365 0.2111 0.104 Uiso 1 1 calc R
C12 C 0.6781(3) 1.1313(3) 0.15419(12) 0.0753(9) Uani 1 1 d .
H12 H 0.7691 1.1993 0.1634 0.090 Uiso 1 1 calc R
C13 C 0.6115(3) 1.1284(3) 0.11199(11) 0.0682(8) Uani 1 1 d .
H13 H 0.6592 1.1947 0.0926 0.082 Uiso 1 1 calc R
C14 C 0.4751(3) 1.0295(2) 0.09737(9) 0.0533(6) Uani 1 1 d .
C15 C 0.4009(5) 1.0323(3) 0.05185(10) 0.0948(11) Uani 1 1 d .
H15A H 0.4642 1.1072 0.0365 0.142 Uiso 1 1 calc R
H15B H 0.2962 1.0413 0.0544 0.142 Uiso 1 1 calc R
H15C H 0.3947 0.9503 0.0355 0.142 Uiso 1 1 calc R
C16 C -0.0775(2) 0.6764(2) 0.08112(7) 0.0381(4) Uani 1 1 d .
C17 C -0.1553(2) 0.5689(2) 0.05142(7) 0.0386(4) Uani 1 1 d .
C18 C -0.2876(3) 0.5763(2) 0.02544(8) 0.0518(6) Uani 1 1 d .
H18 H -0.3389 0.5078 0.0048 0.062 Uiso 1 1 calc R
C19 C -0.3399(3) 0.6878(3) 0.03131(10) 0.0610(7) Uani 1 1 d .
H19 H -0.4269 0.6952 0.0140 0.073 Uiso 1 1 calc R
C20 C -0.2658(3) 0.7893(3) 0.06243(9) 0.0579(6) Uani 1 1 d .
H20 H -0.3075 0.8614 0.0660 0.069 Uiso 1 1 calc R
C21 C -0.1329(3) 0.7885(2) 0.08836(8) 0.0475(5) Uani 1 1 d .
C22 C -0.0582(4) 0.9017(3) 0.12215(10) 0.0704(8) Uani 1 1 d .
H22A H -0.1245 0.9603 0.1242 0.106 Uiso 1 1 calc R
H22B H 0.0442 0.9515 0.1130 0.106 Uiso 1 1 calc R
H22C H -0.0470 0.8651 0.1507 0.106 Uiso 1 1 calc R
C23 C -0.0740(2) 0.4677(2) 0.05623(7) 0.0373(4) Uani 1 1 d .
C24 C -0.1149(3) 0.3399(2) 0.03068(7) 0.0415(5) Uani 1 1 d .
C25 C -0.0494(4) 0.1365(2) 0.02139(9) 0.0691(8) Uani 1 1 d .
H25A H -0.1551 0.0818 0.0259 0.104 Uiso 1 1 calc R
H25B H 0.0256 0.0933 0.0333 0.104 Uiso 1 1 calc R
H25C H -0.0361 0.1482 -0.0099 0.104 Uiso 1 1 calc R
C26 C 0.0501(2) 0.51541(19) 0.08738(6) 0.0353(4) Uani 1 1 d .
C27 C 0.1708(2) 0.4560(2) 0.10660(7) 0.0408(5) Uani 1 1 d .
C28 C 0.3293(3) 0.5080(3) 0.09877(9) 0.0606(7) Uani 1 1 d .
H28 H 0.3621 0.5818 0.0809 0.073 Uiso 1 1 calc R
C29 C 0.4389(4) 0.4510(4) 0.11735(12) 0.0895(11) Uani 1 1 d .
H29 H 0.5457 0.4866 0.1120 0.107 Uiso 1 1 calc R
C30 C 0.3924(5) 0.3424(4) 0.14361(12) 0.0950(12) Uani 1 1 d .
H30 H 0.4672 0.3041 0.1558 0.114 Uiso 1 1 calc R
C31 C 0.2343(5) 0.2898(3) 0.15199(11) 0.0834(10) Uani 1 1 d .
H31 H 0.2023 0.2162 0.1699 0.100 Uiso 1 1 calc R
C32 C 0.1245(3) 0.3468(3) 0.13367(9) 0.0601(6) Uani 1 1 d .
H32 H 0.0181 0.3118 0.1395 0.072 Uiso 1 1 calc R
C33 C 0.1208(2) 0.18763(19) 0.37025(6) 0.0354(4) Uani 1 1 d .
C34 C -0.0177(3) 0.0598(2) 0.30766(7) 0.0476(5) Uani 1 1 d .
C35 C -0.1765(3) 0.0372(3) 0.31579(8) 0.0594(6) Uani 1 1 d .
H35 H -0.2067 0.0943 0.3356 0.071 Uiso 1 1 calc R
C36 C -0.2908(4) -0.0697(3) 0.29456(10) 0.0809(9) Uani 1 1 d .
H36 H -0.3971 -0.0847 0.3004 0.097 Uiso 1 1 calc R
C37 C -0.2474(5) -0.1529(3) 0.26509(11) 0.0902(11) Uani 1 1 d .
H37 H -0.3236 -0.2259 0.2513 0.108 Uiso 1 1 calc R
C38 C -0.0923(5) -0.1288(3) 0.25592(10) 0.0839(10) Uani 1 1 d .
H38 H -0.0645 -0.1855 0.2355 0.101 Uiso 1 1 calc R
C39 C 0.0264(4) -0.0219(3) 0.27613(8) 0.0630(7) Uani 1 1 d .
C40 C 0.1963(4) 0.0030(4) 0.26558(11) 0.0938(11) Uani 1 1 d .
H40A H 0.2567 -0.0084 0.2918 0.141 Uiso 1 1 calc R
H40B H 0.2369 0.0930 0.2557 0.141 Uiso 1 1 calc R
H40C H 0.2042 -0.0598 0.2424 0.141 Uiso 1 1 calc R
C41 C 0.3734(2) 0.3747(2) 0.37305(8) 0.0456(5) Uani 1 1 d .
C42 C 0.4285(3) 0.3432(3) 0.33307(10) 0.0702(8) Uani 1 1 d .
H42 H 0.3786 0.2619 0.3179 0.084 Uiso 1 1 calc R
C43 C 0.5573(3) 0.4323(4) 0.31565(11) 0.0880(11) Uani 1 1 d .
H43 H 0.5926 0.4113 0.2885 0.106 Uiso 1 1 calc R
C44 C 0.6332(3) 0.5501(4) 0.33758(13) 0.0833(11) Uani 1 1 d .
H44 H 0.7200 0.6098 0.3255 0.100 Uiso 1 1 calc R
C45 C 0.5818(3) 0.5806(3) 0.37740(12) 0.0723(9) Uani 1 1 d .
H45 H 0.6355 0.6612 0.3925 0.087 Uiso 1 1 calc R
C46 C 0.4508(3) 0.4945(2) 0.39641(9) 0.0535(6) Uani 1 1 d .
C47 C 0.3970(4) 0.5314(3) 0.43993(11) 0.0847(10) Uani 1 1 d .
H47A H 0.2917 0.5397 0.4358 0.127 Uiso 1 1 calc R
H47B H 0.4676 0.6156 0.4513 0.127 Uiso 1 1 calc R
H47C H 0.3972 0.4628 0.4607 0.127 Uiso 1 1 calc R
C48 C -0.1054(2) 0.15648(18) 0.42165(6) 0.0326(4) Uani 1 1 d .
C49 C -0.1787(2) 0.05566(19) 0.45048(6) 0.0337(4) Uani 1 1 d .
C50 C -0.3034(2) 0.0718(2) 0.47507(7) 0.0442(5) Uani 1 1 d .
H50 H -0.3513 0.0083 0.4953 0.053 Uiso 1 1 calc R
C51 C -0.3532(3) 0.1840(2) 0.46861(8) 0.0506(6) Uani 1 1 d .
H51 H -0.4356 0.1966 0.4848 0.061 Uiso 1 1 calc R
C52 C -0.2830(3) 0.2789(2) 0.43835(8) 0.0488(5) Uani 1 1 d .
H52 H -0.3230 0.3517 0.4342 0.059 Uiso 1 1 calc R
C53 C -0.1570(3) 0.2704(2) 0.41423(7) 0.0415(5) Uani 1 1 d .
C54 C -0.0847(3) 0.3776(2) 0.38216(9) 0.0591(6) Uani 1 1 d .
H54A H -0.1434 0.4425 0.3813 0.089 Uiso 1 1 calc R
H54B H -0.0881 0.3371 0.3529 0.089 Uiso 1 1 calc R
H54C H 0.0235 0.4215 0.3919 0.089 Uiso 1 1 calc R
C55 C -0.1038(2) -0.04968(19) 0.44621(6) 0.0328(4) Uani 1 1 d .
C56 C -0.1404(2) -0.17157(19) 0.47176(6) 0.0362(4) Uani 1 1 d .
C57 C -0.0792(4) -0.3760(2) 0.48149(9) 0.0631(7) Uani 1 1 d .
H57A H -0.0532 -0.3566 0.5128 0.095 Uiso 1 1 calc R
H57B H -0.0111 -0.4244 0.4697 0.095 Uiso 1 1 calc R
H57C H -0.1876 -0.4297 0.4771 0.095 Uiso 1 1 calc R
C58 C 0.0116(2) -0.01095(18) 0.41574(6) 0.0312(4) Uani 1 1 d .
C59 C 0.1209(2) -0.07998(19) 0.39661(6) 0.0357(4) Uani 1 1 d .
C60 C 0.2831(3) -0.0312(2) 0.40457(8) 0.0491(5) Uani 1 1 d .
H60 H 0.3257 0.0460 0.4226 0.059 Uiso 1 1 calc R
C61 C 0.3822(3) -0.0966(3) 0.38583(9) 0.0683(8) Uani 1 1 d .
H61 H 0.4914 -0.0634 0.3912 0.082 Uiso 1 1 calc R
C62 C 0.3193(4) -0.2108(3) 0.35922(10) 0.0721(8) Uani 1 1 d .
H62 H 0.3861 -0.2555 0.3470 0.087 Uiso 1 1 calc R
C63 C 0.1587(4) -0.2590(3) 0.35060(9) 0.0680(8) Uani 1 1 d .
H63 H 0.1168 -0.3355 0.3322 0.082 Uiso 1 1 calc R
H3A H 0.238(3) 0.289(2) 0.4200(8) 0.044(6) Uiso 1 1 d .
H6A H 0.249(3) 0.820(2) 0.0823(9) 0.054(7) Uiso 1 1 d .
C64 C 0.0590(3) -0.1939(2) 0.36917(8) 0.0506(6) Uani 1 1 d .
H64 H -0.0500 -0.2266 0.3632 0.061 Uiso 1 1 calc R

loop_
_atom_site_aniso_label
_atom_site_aniso_U_11
_atom_site_aniso_U_22
_atom_site_aniso_U_33
_atom_site_aniso_U_23
_atom_site_aniso_U_13
_atom_site_aniso_U_12
N1 0.0392(9) 0.0335(9) 0.0368(9) 0.0012(7) -0.0003(7) 0.0094(7)
N2 0.0513(11) 0.0395(10) 0.0401(10) -0.0006(8) -0.0001(8) 0.0034(8)
N3 0.0509(11) 0.0425(11) 0.0449(11) 0.0063(9) 0.0015(9) 0.0001(8)
N4 0.0367(8) 0.0294(8) 0.0324(8) 0.0031(6) 0.0063(7) 0.0094(7)
N5 0.0521(11) 0.0420(10) 0.0359(9) 0.0062(7) 0.0093(8) 0.0086(8)
N6 0.0454(10) 0.0388(10) 0.0369(10) 0.0040(8) 0.0073(8) 0.0033(8)
O1 0.0684(11) 0.0458(9) 0.0593(10) -0.0066(8) -0.0169(9) 0.0065(8)
O2 0.0691(11) 0.0429(9) 0.0610(10) -0.0117(8) -0.0070(8) 0.0226(8)
O3 0.0613(10) 0.0456(9) 0.0553(10) 0.0150(7) 0.0238(8) 0.0104(8)
O4 0.0743(11) 0.0385(8) 0.0541(9) 0.0167(7) 0.0188(8) 0.0247(8)
C1 0.0415(11) 0.0348(11) 0.0430(12) -0.0001(9) 0.0011(9) 0.0081(9)
C2 0.0528(13) 0.0382(11) 0.0357(11) -0.0052(9) 0.0052(9) 0.0055(10)
C3 0.0549(14) 0.0530(14) 0.0441(12) -0.0033(10) 0.0078(10) 0.0092(11)
C4 0.0600(16) 0.0754(19) 0.0584(16) -0.0010(14) 0.0195(13) -0.0007(14)
C5 0.096(2) 0.0672(18) 0.0581(17) 0.0141(14) 0.0286(16) 0.0022(17)
C6 0.093(2) 0.0708(18) 0.0487(15) 0.0175(13) 0.0137(14) 0.0217(16)
C7 0.0680(16) 0.0589(15) 0.0386(12) 0.0044(11) 0.0040(11) 0.0143(12)
C8 0.075(2) 0.116(3) 0.071(2) 0.0261(19) -0.0114(16) 0.0235(19)
C9 0.0410(12) 0.0376(11) 0.0598(14) 0.0018(10) 0.0043(10) 0.0075(9)
C10 0.0616(17) 0.0650(18) 0.080(2) 0.0193(15) -0.0147(14) -0.0095(14)
C11 0.0635(18) 0.078(2) 0.097(2) 0.0107(18) -0.0228(17) -0.0104(16)
C12 0.0461(15) 0.0580(17) 0.111(3) -0.0077(17) 0.0058(16) -0.0022(12)
C13 0.0616(16) 0.0427(14) 0.094(2) 0.0036(14) 0.0319(16) 0.0010(12)
C14 0.0572(14) 0.0383(12) 0.0641(15) 0.0028(11) 0.0193(12) 0.0109(11)
C15 0.123(3) 0.071(2) 0.069(2) 0.0246(16) 0.0168(19) -0.0094(19)
C16 0.0381(11) 0.0372(11) 0.0389(11) 0.0066(8) 0.0050(8) 0.0096(9)
C17 0.0348(10) 0.0383(11) 0.0397(11) 0.0068(8) 0.0059(8) 0.0047(8)
C18 0.0433(12) 0.0498(13) 0.0581(14) 0.0094(11) -0.0049(11) 0.0072(10)
C19 0.0454(13) 0.0590(16) 0.0783(18) 0.0190(14) -0.0054(12) 0.0144(12)
C20 0.0545(14) 0.0508(14) 0.0767(18) 0.0158(13) 0.0092(13) 0.0265(12)
C21 0.0541(13) 0.0394(12) 0.0526(13) 0.0079(10) 0.0108(11) 0.0175(10)
C22 0.099(2) 0.0525(15) 0.0699(18) -0.0078(13) -0.0002(16) 0.0395(15)
C23 0.0363(10) 0.0353(10) 0.0385(10) 0.0042(8) 0.0062(8) 0.0065(8)
C24 0.0441(12) 0.0356(11) 0.0396(11) 0.0034(9) 0.0069(9) 0.0025(9)
C25 0.103(2) 0.0406(14) 0.0657(17) -0.0088(12) 0.0025(15) 0.0242(14)
C26 0.0358(10) 0.0334(10) 0.0362(10) 0.0031(8) 0.0076(8) 0.0081(8)
C27 0.0445(12) 0.0419(11) 0.0389(11) -0.0028(9) 0.0019(9) 0.0174(9)
C28 0.0450(13) 0.0819(19) 0.0579(15) 0.0036(13) 0.0056(11) 0.0224(13)
C29 0.0584(18) 0.141(3) 0.084(2) -0.010(2) -0.0041(16) 0.054(2)
C30 0.110(3) 0.125(3) 0.078(2) -0.012(2) -0.023(2) 0.084(3)
C31 0.112(3) 0.072(2) 0.079(2) 0.0108(16) -0.0152(19) 0.049(2)
C32 0.0658(16) 0.0546(15) 0.0626(16) 0.0125(12) 0.0011(13) 0.0213(13)
C33 0.0389(10) 0.0325(10) 0.0355(10) 0.0057(8) 0.0091(8) 0.0099(8)
C34 0.0640(15) 0.0428(12) 0.0318(11) 0.0079(9) 0.0012(10) 0.0082(11)
C35 0.0607(15) 0.0679(17) 0.0419(13) 0.0042(11) -0.0014(11) 0.0066(13)
C36 0.0696(19) 0.094(2) 0.0595(17) 0.0073(17) -0.0141(14) -0.0059(17)
C37 0.110(3) 0.072(2) 0.066(2) -0.0074(16) -0.0288(19) -0.004(2)
C38 0.129(3) 0.0662(19) 0.0546(17) -0.0177(14) -0.0182(19) 0.029(2)
C39 0.090(2) 0.0613(16) 0.0393(13) -0.0019(11) -0.0013(13) 0.0247(14)
C40 0.110(3) 0.114(3) 0.067(2) -0.0213(19) 0.0176(19) 0.048(2)
C41 0.0371(11) 0.0446(12) 0.0545(13) 0.0165(10) 0.0047(10) 0.0093(9)
C42 0.0486(14) 0.088(2) 0.0675(17) 0.0045(15) 0.0179(13) 0.0076(14)
C43 0.0439(15) 0.134(3) 0.078(2) 0.028(2) 0.0190(14) 0.0090(18)
C44 0.0390(14) 0.097(2) 0.106(3) 0.055(2) 0.0056(16) 0.0013(15)
C45 0.0436(14) 0.0568(16) 0.107(2) 0.0298(16) -0.0094(15) -0.0006(12)
C46 0.0432(12) 0.0426(13) 0.0726(16) 0.0153(11) -0.0043(11) 0.0089(10)
C47 0.082(2) 0.0602(18) 0.094(2) -0.0176(16) 0.0000(18) -0.0052(15)
C48 0.0363(10) 0.0302(9) 0.0310(9) -0.0013(7) 0.0010(8) 0.0096(8)
C49 0.0315(10) 0.0335(10) 0.0336(10) -0.0016(8) 0.0009(8) 0.0058(8)
C50 0.0382(11) 0.0453(12) 0.0475(12) 0.0008(10) 0.0116(9) 0.0080(9)
C51 0.0390(12) 0.0517(13) 0.0633(15) -0.0081(11) 0.0115(10) 0.0161(10)
C52 0.0449(12) 0.0416(12) 0.0642(15) -0.0039(11) -0.0009(11) 0.0207(10)
C53 0.0463(12) 0.0362(11) 0.0437(12) 0.0007(9) -0.0016(9) 0.0155(9)
C54 0.0789(17) 0.0444(13) 0.0641(16) 0.0178(11) 0.0112(13) 0.0315(13)
C55 0.0317(9) 0.0318(10) 0.0330(10) 0.0023(8) 0.0013(8) 0.0060(8)
C56 0.0391(11) 0.0303(10) 0.0355(10) 0.0017(8) 0.0003(9) 0.0043(8)
C57 0.101(2) 0.0370(12) 0.0560(15) 0.0127(11) 0.0046(14) 0.0260(13)
C58 0.0345(10) 0.0275(9) 0.0301(9) 0.0014(7) -0.0009(7) 0.0070(7)
C59 0.0420(11) 0.0330(10) 0.0348(10) 0.0066(8) 0.0070(8) 0.0142(8)
C60 0.0444(12) 0.0579(14) 0.0476(13) 0.0000(11) 0.0016(10) 0.0195(11)
C61 0.0528(15) 0.097(2) 0.0682(17) 0.0063(16) 0.0097(13) 0.0417(15)
C62 0.087(2) 0.080(2) 0.0724(19) 0.0074(16) 0.0265(16) 0.0562(18)
C63 0.094(2) 0.0476(14) 0.0679(17) -0.0049(12) 0.0252(16) 0.0265(14)
C64 0.0552(14) 0.0405(12) 0.0556(14) -0.0028(10) 0.0110(11) 0.0122(10)

loop_
_atom_type_symbol
_atom_type_description
_atom_type_scat_dispersion_real
_atom_type_scat_dispersion_imag
_atom_type_scat_source
C C 0.0033 0.0016 'International Tables Vol C Tables 4.2.6.8 and 6.1.1.4'
H H 0.0000 0.0000 'International Tables Vol C Tables 4.2.6.8 and 6.1.1.4'
N N 0.0061 0.0033 'International Tables Vol C Tables 4.2.6.8 and 6.1.1.4'
O O 0.0106 0.0060 'International Tables Vol C Tables 4.2.6.8 and 6.1.1.4'

loop_
_geom_angle_atom_site_label_1
_geom_angle_atom_site_label_2
_geom_angle_atom_site_label_3
_geom_angle
C26 N1 C16 109.79(16)
C26 N1 C1 123.82(17)
C16 N1 C1 126.34(17)
C1 N2 C2 122.95(18)
C1 N3 C9 129.8(2)
C1 N3 H6A 112.5(17)
C9 N3 H6A 117.7(17)
C58 N4 C48 109.93(15)
C58 N4 C33 123.98(16)
C48 N4 C33 126.07(16)
C33 N5 C34 122.62(18)
C33 N6 C41 127.86(19)
C33 N6 H3A 115.0(16)
C41 N6 H3A 117.1(16)
C24 O2 C25 117.8(2)
C56 O4 C57 117.79(18)
N2 C1 N3 124.1(2)
N2 C1 N1 125.77(19)
N3 C1 N1 110.13(18)
C3 C2 C7 119.6(2)
C3 C2 N2 124.4(2)
C7 C2 N2 115.9(2)
C4 C3 C2 120.6(3)
C4 C3 H3 119.7
C2 C3 H3 119.7
C5 C4 C3 119.6(3)
C5 C4 H4 120.2
C3 C4 H4 120.2
C6 C5 C4 120.1(3)
C6 C5 H5 119.9
C4 C5 H5 119.9
C5 C6 C7 121.6(3)
C5 C6 H6 119.2
C7 C6 H6 119.2
C6 C7 C2 118.4(2)
C6 C7 C8 121.3(3)
C2 C7 C8 120.3(2)
C7 C8 H8A 109.5
C7 C8 H8B 109.5
H8A C8 H8B 109.5
C7 C8 H8C 109.5
H8A C8 H8C 109.5
H8B C8 H8C 109.5
C10 C9 C14 119.0(2)
C10 C9 N3 123.3(2)
C14 C9 N3 117.7(2)
C9 C10 C11 120.8(3)
C9 C10 H10 119.6
C11 C10 H10 119.6
C12 C11 C10 120.4(3)
C12 C11 H11 119.8
C10 C11 H11 119.8
C11 C12 C13 119.4(3)
C11 C12 H12 120.3
C13 C12 H12 120.3
C12 C13 C14 121.8(3)
C12 C13 H13 119.1
C14 C13 H13 119.1
C13 C14 C9 118.6(3)
C13 C14 C15 120.7(2)
C9 C14 C15 120.8(2)
C14 C15 H15A 109.5
C14 C15 H15B 109.5
H15A C15 H15B 109.5
C14 C15 H15C 109.5
H15A C15 H15C 109.5
H15B C15 H15C 109.5
N1 C16 C21 130.09(19)
N1 C16 C17 106.93(17)
C21 C16 C17 122.8(2)
C18 C17 C16 119.4(2)
C18 C17 C23 133.6(2)
C16 C17 C23 106.95(17)
C19 C18 C17 118.0(2)
C19 C18 H18 121.0
C17 C18 H18 121.0
C18 C19 C20 121.4(2)
C18 C19 H19 119.3
C20 C19 H19 119.3
C21 C20 C19 123.0(2)
C21 C20 H20 118.5
C19 C20 H20 118.5
C20 C21 C16 115.1(2)
C20 C21 C22 120.6(2)
C16 C21 C22 124.3(2)
C21 C22 H22A 109.5
C21 C22 H22B 109.5
H22A C22 H22B 109.5
C21 C22 H22C 109.5
H22A C22 H22C 109.5
H22B C22 H22C 109.5
C26 C23 C17 108.02(17)
C26 C23 C24 127.03(19)
C17 C23 C24 124.91(19)
O1 C24 O2 122.8(2)
O1 C24 C23 125.7(2)
O2 C24 C23 111.56(18)
O2 C25 H25A 109.5
O2 C25 H25B 109.5
H25A C25 H25B 109.5
O2 C25 H25C 109.5
H25A C25 H25C 109.5
H25B C25 H25C 109.5
C23 C26 N1 108.25(17)
C23 C26 C27 132.55(18)
N1 C26 C27 119.19(17)
C28 C27 C32 119.1(2)
C28 C27 C26 121.4(2)
C32 C27 C26 119.5(2)
C29 C28 C27 120.1(3)
C29 C28 H28 120.0
C27 C28 H28 120.0
C30 C29 C28 120.6(3)
C30 C29 H29 119.7
C28 C29 H29 119.7
C29 C30 C31 120.0(3)
C29 C30 H30 120.0
C31 C30 H30 120.0
C32 C31 C30 119.6(3)
C32 C31 H31 120.2
C30 C31 H31 120.2
C31 C32 C27 120.7(3)
C31 C32 H32 119.7
C27 C32 H32 119.7
N5 C33 N6 124.49(18)
N5 C33 N4 125.10(18)
N6 C33 N4 110.41(16)
C35 C34 C39 119.6(2)
C35 C34 N5 124.2(2)
C39 C34 N5 116.2(2)
C34 C35 C36 120.5(3)
C34 C35 H35 119.7
C36 C35 H35 119.7
C37 C36 C35 120.0(3)
C37 C36 H36 120.0
C35 C36 H36 120.0
C38 C37 C36 119.7(3)
C38 C37 H37 120.1
C36 C37 H37 120.1
C37 C38 C39 122.3(3)
C37 C38 H38 118.9
C39 C38 H38 118.9
C38 C39 C34 117.8(3)
C38 C39 C40 121.5(3)
C34 C39 C40 120.7(3)
C39 C40 H40A 109.5
C39 C40 H40B 109.5
H40A C40 H40B 109.5
C39 C40 H40C 109.5
H40A C40 H40C 109.5
H40B C40 H40C 109.5
C42 C41 C46 120.1(2)
C42 C41 N6 121.3(2)
C46 C41 N6 118.6(2)
C43 C42 C41 120.0(3)
C43 C42 H42 120.0
C41 C42 H42 120.0
C44 C43 C42 120.8(3)
C44 C43 H43 119.6
C42 C43 H43 119.6
C43 C44 C45 119.5(3)
C43 C44 H44 120.2
C45 C44 H44 120.2
C44 C45 C46 122.0(3)
C44 C45 H45 119.0
C46 C45 H45 119.0
C41 C46 C45 117.5(3)
C41 C46 C47 121.9(2)
C45 C46 C47 120.6(3)
C46 C47 H47A 109.5
C46 C47 H47B 109.5
H47A C47 H47B 109.5
C46 C47 H47C 109.5
H47A C47 H47C 109.5
H47B C47 H47C 109.5
N4 C48 C53 129.99(18)
N4 C48 C49 106.80(16)
C53 C48 C49 123.09(18)
C50 C49 C48 119.10(18)
C50 C49 C55 133.72(19)
C48 C49 C55 107.14(16)
C51 C50 C49 118.2(2)
C51 C50 H50 120.9
C49 C50 H50 120.9
C50 C51 C52 121.3(2)
C50 C51 H51 119.4
C52 C51 H51 119.4
C53 C52 C51 123.1(2)
C53 C52 H52 118.5
C51 C52 H52 118.5
C52 C53 C48 115.1(2)
C52 C53 C54 120.6(2)
C48 C53 C54 124.28(19)
C53 C54 H54A 109.5
C53 C54 H54B 109.5
H54A C54 H54B 109.5
C53 C54 H54C 109.5
H54A C54 H54C 109.5
H54B C54 H54C 109.5
C58 C55 C49 107.67(16)
C58 C55 C56 127.22(18)
C49 C55 C56 125.05(17)
O3 C56 O4 123.01(18)
O3 C56 C55 125.64(19)
O4 C56 C55 111.34(17)
O4 C57 H57A 109.5
O4 C57 H57B 109.5
H57A C57 H57B 109.5
O4 C57 H57C 109.5
H57A C57 H57C 109.5
H57B C57 H57C 109.5
N4 C58 C55 108.40(16)
N4 C58 C59 119.47(16)
C55 C58 C59 132.11(17)
C60 C59 C64 119.3(2)
C60 C59 C58 121.47(18)
C64 C59 C58 119.16(18)
C59 C60 C61 120.2(2)
C59 C60 H60 119.9
C61 C60 H60 119.9
C62 C61 C60 120.0(3)
C62 C61 H61 120.0
C60 C61 H61 120.0
C63 C62 C61 120.3(2)
C63 C62 H62 119.8
C61 C62 H62 119.8
C62 C63 C64 120.0(3)
C62 C63 H63 120.0
C64 C63 H63 120.0
C63 C64 C59 120.2(2)
C63 C64 H64 119.9
C59 C64 H64 119.9

loop_
_geom_bond_atom_site_label_1
_geom_bond_atom_site_label_2
_geom_bond_distance
N1 C26 1.379(2)
N1 C16 1.400(3)
N1 C1 1.441(3)
N2 C1 1.263(3)
N2 C2 1.416(3)
N3 C1 1.370(3)
N3 C9 1.409(3)
N3 H6A 0.85(3)
N4 C58 1.374(2)
N4 C48 1.398(2)
N4 C33 1.439(2)
N5 C33 1.264(3)
N5 C34 1.416(3)
N6 C33 1.365(3)
N6 C41 1.416(3)
N6 H3A 0.85(2)
O1 C24 1.211(3)
O2 C24 1.329(3)
O2 C25 1.423(3)
O3 C56 1.207(2)
O4 C56 1.328(2)
O4 C57 1.426(3)
C2 C3 1.387(3)
C2 C7 1.402(3)
C3 C4 1.380(3)
C3 H3 0.9300
C4 C5 1.379(4)
C4 H4 0.9300
C5 C6 1.366(4)
C5 H5 0.9300
C6 C7 1.384(4)
C6 H6 0.9300
C7 C8 1.498(4)
C8 H8A 0.9600
C8 H8B 0.9600
C8 H8C 0.9600
C9 C10 1.375(4)
C9 C14 1.396(3)
C10 C11 1.385(4)
C10 H10 0.9300
C11 C12 1.349(4)
C11 H11 0.9300
C12 C13 1.369(4)
C12 H12 0.9300
C13 C14 1.384(4)
C13 H13 0.9300
C14 C15 1.494(4)
C15 H15A 0.9600
C15 H15B 0.9600
C15 H15C 0.9600
C16 C21 1.402(3)
C16 C17 1.404(3)
C17 C18 1.396(3)
C17 C23 1.438(3)
C18 C19 1.374(4)
C18 H18 0.9300
C19 C20 1.384(4)
C19 H19 0.9300
C20 C21 1.380(3)
C20 H20 0.9300
C21 C22 1.511(3)
C22 H22A 0.9600
C22 H22B 0.9600
C22 H22C 0.9600
C23 C26 1.376(3)
C23 C24 1.461(3)
C25 H25A 0.9600
C25 H25B 0.9600
C25 H25C 0.9600
C26 C27 1.479(3)
C27 C28 1.379(3)
C27 C32 1.387(3)
C28 C29 1.376(4)
C28 H28 0.9300
C29 C30 1.368(5)
C29 H29 0.9300
C30 C31 1.381(5)
C30 H30 0.9300
C31 C32 1.374(4)
C31 H31 0.9300
C32 H32 0.9300
C34 C35 1.386(3)
C34 C39 1.397(3)
C35 C36 1.386(4)
C35 H35 0.9300
C36 C37 1.364(5)
C36 H36 0.9300
C37 C38 1.360(5)
C37 H37 0.9300
C38 C39 1.393(4)
C38 H38 0.9300
C39 C40 1.495(4)
C40 H40A 0.9600
C40 H40B 0.9600
C40 H40C 0.9600
C41 C42 1.382(4)
C41 C46 1.390(3)
C42 C43 1.377(4)
C42 H42 0.9300
C43 C44 1.353(5)
C43 H43 0.9300
C44 C45 1.360(5)
C44 H44 0.9300
C45 C46 1.397(4)
C45 H45 0.9300
C46 C47 1.489(4)
C47 H47A 0.9600
C47 H47B 0.9600
C47 H47C 0.9600
C48 C53 1.403(3)
C48 C49 1.404(3)
C49 C50 1.398(3)
C49 C55 1.437(3)
C50 C51 1.373(3)
C50 H50 0.9300
C51 C52 1.388(3)
C51 H51 0.9300
C52 C53 1.375(3)
C52 H52 0.9300
C53 C54 1.509(3)
C54 H54A 0.9600
C54 H54B 0.9600
C54 H54C 0.9600
C55 C58 1.379(3)
C55 C56 1.460(3)
C57 H57A 0.9600
C57 H57B 0.9600
C57 H57C 0.9600
C58 C59 1.483(3)
C59 C60 1.381(3)
C59 C64 1.385(3)
C60 C61 1.381(3)
C60 H60 0.9300
C61 C62 1.375(4)
C61 H61 0.9300
C62 C63 1.370(4)
C62 H62 0.9300
C63 C64 1.381(3)
C63 H63 0.9300
C64 H64 0.9300

loop_
_geom_torsion_atom_site_label_1
_geom_torsion_atom_site_label_2
_geom_torsion_atom_site_label_3
_geom_torsion_atom_site_label_4
_geom_torsion
C2 N2 C1 N3 -178.7(2)
C2 N2 C1 N1 0.2(3)
C9 N3 C1 N2 0.3(4)
C9 N3 C1 N1 -178.7(2)
C26 N1 C1 N2 -75.3(3)
C16 N1 C1 N2 107.7(3)
C26 N1 C1 N3 103.7(2)
C16 N1 C1 N3 -73.3(2)
C1 N2 C2 C3 -45.7(3)
C1 N2 C2 C7 137.7(2)
C7 C2 C3 C4 -2.1(3)
N2 C2 C3 C4 -178.6(2)
C2 C3 C4 C5 -0.1(4)
C3 C4 C5 C6 1.3(4)
C4 C5 C6 C7 -0.2(5)
C5 C6 C7 C2 -2.0(4)
C5 C6 C7 C8 178.6(3)
C3 C2 C7 C6 3.1(3)
N2 C2 C7 C6 179.9(2)
C3 C2 C7 C8 -177.5(3)
N2 C2 C7 C8 -0.7(3)
C1 N3 C9 C10 11.2(4)
C1 N3 C9 C14 -169.7(2)
C14 C9 C10 C11 -0.6(5)
N3 C9 C10 C11 178.5(3)
C9 C10 C11 C12 -0.5(5)
C10 C11 C12 C13 0.5(5)
C11 C12 C13 C14 0.7(5)
C12 C13 C14 C9 -1.8(4)
C12 C13 C14 C15 177.2(3)
C10 C9 C14 C13 1.7(4)
N3 C9 C14 C13 -177.5(2)
C10 C9 C14 C15 -177.3(3)
N3 C9 C14 C15 3.5(4)
C26 N1 C16 C21 173.6(2)
C1 N1 C16 C21 -9.0(3)
C26 N1 C16 C17 -2.3(2)
C1 N1 C16 C17 175.11(18)
N1 C16 C17 C18 -179.25(18)
C21 C16 C17 C18 4.5(3)
N1 C16 C17 C23 2.0(2)
C21 C16 C17 C23 -174.26(19)
C16 C17 C18 C19 -2.3(3)
C23 C17 C18 C19 176.1(2)
C17 C18 C19 C20 -0.9(4)
C18 C19 C20 C21 2.3(4)
C19 C20 C21 C16 -0.2(4)
C19 C20 C21 C22 -179.4(2)
N1 C16 C21 C20 -178.4(2)
C17 C16 C21 C20 -3.2(3)
N1 C16 C21 C22 0.7(4)
C17 C16 C21 C22 175.9(2)
C18 C17 C23 C26 -179.5(2)
C16 C17 C23 C26 -1.0(2)
C18 C17 C23 C24 2.7(4)
C16 C17 C23 C24 -178.74(18)
C25 O2 C24 O1 0.3(3)
C25 O2 C24 C23 -179.8(2)
C26 C23 C24 O1 -175.0(2)
C17 C23 C24 O1 2.4(3)
C26 C23 C24 O2 5.2(3)
C17 C23 C24 O2 -177.46(18)
C17 C23 C26 N1 -0.4(2)
C24 C23 C26 N1 177.28(18)
C17 C23 C26 C27 178.3(2)
C24 C23 C26 C27 -4.0(4)
C16 N1 C26 C23 1.7(2)
C1 N1 C26 C23 -175.79(17)
C16 N1 C26 C27 -177.25(17)
C1 N1 C26 C27 5.3(3)
C23 C26 C27 C28 113.9(3)
N1 C26 C27 C28 -67.5(3)
C23 C26 C27 C32 -67.2(3)
N1 C26 C27 C32 111.5(2)
C32 C27 C28 C29 0.6(4)
C26 C27 C28 C29 179.6(2)
C27 C28 C29 C30 0.1(5)
C28 C29 C30 C31 -0.6(5)
C29 C30 C31 C32 0.3(5)
C30 C31 C32 C27 0.5(5)
C28 C27 C32 C31 -0.9(4)
C26 C27 C32 C31 -179.9(2)
C34 N5 C33 N6 178.0(2)
C34 N5 C33 N4 -1.5(3)
C41 N6 C33 N5 -2.3(3)
C41 N6 C33 N4 177.25(19)
C58 N4 C33 N5 77.4(3)
C48 N4 C33 N5 -100.8(2)
C58 N4 C33 N6 -102.2(2)
C48 N4 C33 N6 79.6(2)
C33 N5 C34 C35 49.4(3)
C33 N5 C34 C39 -132.5(2)
C39 C34 C35 C36 3.3(4)
N5 C34 C35 C36 -178.7(2)
C34 C35 C36 C37 -0.6(4)
C35 C36 C37 C38 -1.5(5)
C36 C37 C38 C39 0.9(5)
C37 C38 C39 C34 1.7(5)
C37 C38 C39 C40 -180.0(3)
C35 C34 C39 C38 -3.8(4)
N5 C34 C39 C38 178.1(2)
C35 C34 C39 C40 177.9(3)
N5 C34 C39 C40 -0.2(4)
C33 N6 C41 C42 -24.5(4)
C33 N6 C41 C46 157.5(2)
C46 C41 C42 C43 -2.0(4)
N6 C41 C42 C43 180.0(3)
C41 C42 C43 C44 1.2(5)
C42 C43 C44 C45 0.2(5)
C43 C44 C45 C46 -0.8(5)
C42 C41 C46 C45 1.3(4)
N6 C41 C46 C45 179.4(2)
C42 C41 C46 C47 -179.1(3)
N6 C41 C46 C47 -1.0(4)
C44 C45 C46 C41 0.1(4)
C44 C45 C46 C47 -179.6(3)
C58 N4 C48 C53 -173.4(2)
C33 N4 C48 C53 5.0(3)
C58 N4 C48 C49 2.6(2)
C33 N4 C48 C49 -178.97(17)
N4 C48 C49 C50 179.94(17)
C53 C48 C49 C50 -3.7(3)
N4 C48 C49 C55 -1.8(2)
C53 C48 C49 C55 174.54(18)
C48 C49 C50 C51 2.5(3)
C55 C49 C50 C51 -175.2(2)
C49 C50 C51 C52 0.4(3)
C50 C51 C52 C53 -2.4(4)
C51 C52 C53 C48 1.2(3)
C51 C52 C53 C54 -179.4(2)
N4 C48 C53 C52 177.25(19)
C49 C48 C53 C52 1.8(3)
N4 C48 C53 C54 -2.1(3)
C49 C48 C53 C54 -177.6(2)
C50 C49 C55 C58 178.3(2)
C48 C49 C55 C58 0.4(2)
C50 C49 C55 C56 -4.6(3)
C48 C49 C55 C56 177.49(17)
C57 O4 C56 O3 -0.8(3)
C57 O4 C56 C55 179.10(19)
C58 C55 C56 O3 173.3(2)
C49 C55 C56 O3 -3.2(3)
C58 C55 C56 O4 -6.6(3)
C49 C55 C56 O4 176.92(18)
C48 N4 C58 C55 -2.4(2)
C33 N4 C58 C55 179.15(17)
C48 N4 C58 C59 176.00(16)
C33 N4 C58 C59 -2.4(3)
C49 C55 C58 N4 1.2(2)
C56 C55 C58 N4 -175.79(18)
C49 C55 C58 C59 -176.93(19)
C56 C55 C58 C59 6.1(3)
N4 C58 C59 C60 66.6(3)
C55 C58 C59 C60 -115.4(2)
N4 C58 C59 C64 -111.6(2)
C55 C58 C59 C64 66.4(3)
C64 C59 C60 C61 -0.9(3)
C58 C59 C60 C61 -179.1(2)
C59 C60 C61 C62 -0.1(4)
C60 C61 C62 C63 1.0(4)
C61 C62 C63 C64 -0.9(4)
C62 C63 C64 C59 -0.1(4)
C60 C59 C64 C63 1.0(3)
C58 C59 C64 C63 179.3(2)
